data_7042193
loop_
_publ_author_name
'Khalfaoui, Ouafa'
'Beghidja, Adel'
'Long, J\'er\^ome'
'Boussadia, Ahlem'
'Beghidja, Chahrazed'
'Guari, Yannick'
'Larionova, Joulia'

_publ_section_title
;
 Cinnamic acid derivative rare-earth dinuclear complexes and
 one-dimensional architectures: synthesis, characterization and magnetic
 properties.
;
_journal_issue 12
_journal_name_full 'Dalton transactions (Cambridge, England : 2003)'
_journal_page_first 3943
_journal_page_last 3952
_journal_paper_doi 10.1039/c7dt00326a
_journal_volume 46
_journal_year 2017
_chemical_formula_moiety 'C32 H35 Gd O11 S'
_chemical_formula_sum 'C32 H35 Gd O11 S'
_chemical_formula_weight 784.91
_space_group_crystal_system monoclinic
_space_group_IT_number 14
_space_group_name_Hall '-P 2ybc'
_space_group_name_H-M_alt 'P 1 21/c 1'
_symmetry_space_group_name_Hall '-P 2ybc'
_symmetry_space_group_name_H-M 'P 1 21/c 1'
_atom_sites_solution_hydrogens mixed
_audit_block_doi 10.5517/ccdc.csd.cc1nbw40
_audit_creation_date 2016-11-05
_audit_creation_method
;
Olex2 1.2
(compiled 2016.08.31 svn.r3340 for OlexSys, GUI svn.r5227)
;
_audit_update_record
;
2017-01-26 deposited with the CCDC.
2017-02-22 downloaded from the CCDC.
;
_cell_angle_alpha 90
_cell_angle_beta 98.739(4)
_cell_angle_gamma 90
_cell_formula_units_Z 4
_cell_length_a 17.5136(12)
_cell_length_b 22.5139(13)
_cell_length_c 8.3615(5)
_cell_measurement_reflns_used 9886
_cell_measurement_temperature 296(2)
_cell_measurement_theta_max 26.29
_cell_measurement_theta_min 2.96
_cell_volume 3258.7(4)
_computing_cell_refinement 'Bruker SAINT'
_computing_data_reduction 'Bruker SAINT'
_computing_molecular_graphics 'Bruker SHELXTL'
_computing_publication_material 'Bruker SHELXTL'
_computing_structure_refinement 'SHELXL-2014 (Sheldrick 2014)'
_computing_structure_solution 'SHELXS-97 (Sheldrick 2008)'
_diffrn_ambient_temperature 296.15
_diffrn_measured_fraction_theta_full 0.991
_diffrn_measured_fraction_theta_max 0.987
_diffrn_measurement_device_type 'Bruker APEX-II CCD'
_diffrn_measurement_method '\f and \w scans'_diffrn_reflns_limit_h_max'
_diffrn_radiation_type MoK\a
_diffrn_radiation_wavelength 0.71073
_diffrn_reflns_av_unetI/netI 0.0609
_diffrn_reflns_Laue_measured_fraction_full 0.991
_diffrn_reflns_Laue_measured_fraction_max 0.987
_diffrn_reflns_number 6643
_diffrn_reflns_point_group_measured_fraction_full 0.991
_diffrn_reflns_point_group_measured_fraction_max 0.987
_diffrn_reflns_theta_full 25.242
_diffrn_reflns_theta_max 26.446
_diffrn_reflns_theta_min 1.484
_exptl_absorpt_coefficient_mu 2.158
_exptl_crystal_colour colourless
_exptl_crystal_colour_lustre clear
_exptl_crystal_colour_modifier light
_exptl_crystal_colour_primary colourless
_exptl_crystal_density_diffrn 1.599
_exptl_crystal_description block
_exptl_crystal_F_000 1578
_exptl_crystal_size_max 0.12
_exptl_crystal_size_mid 0.11
_exptl_crystal_size_min 0.1
_refine_diff_density_max 1.123
_refine_diff_density_min -1.026
_refine_diff_density_rms 0.178
_refine_ls_extinction_method none
_refine_ls_goodness_of_fit_ref 1.205
_refine_ls_hydrogen_treatment constr
_refine_ls_matrix_type full
_refine_ls_number_parameters 430
_refine_ls_number_reflns 6643
_refine_ls_number_restraints 0
_refine_ls_restrained_S_all 1.205
_refine_ls_R_factor_all 0.1245
_refine_ls_R_factor_gt 0.0834
_refine_ls_shift/su_max 0.001
_refine_ls_shift/su_mean 0.000
_refine_ls_structure_factor_coef Fsqd
_refine_ls_weighting_details 'w=1/[\s^2^(Fo^2^)+50.2680P] where P=(Fo^2^+2Fc^2^)/3'
_refine_ls_weighting_scheme calc
_refine_ls_wR_factor_gt 0.1501
_refine_ls_wR_factor_ref 0.1637
_reflns_Friedel_coverage 0.000
_reflns_number_gt 4974
_reflns_number_total 6643
_reflns_threshold_expression 'I > 2\s(I)'
_cod_data_source_file c7dt00326a2.cif
_cod_data_source_block FM102
_cod_depositor_comments 'Adding full bibliography for 7042193--7042199.cif.'
_cod_database_code 7042193
_shelx_space_group_comment
;
The symmetry employed for this shelxl refinement is uniquely defined
by the following loop, which should always be used as a source of
symmetry information in preference to the above space-group names.
They are only intended as comments.
;
_olex2_refinement_description
;
1. Fixed Uiso
 At 1.2 times of:
  All C(H) groups
 At 1.5 times of:
  All C(H,H,H) groups, All C(H,H,H,H,H,H) groups, All O(H,H) groups
2. Others
 Fixed Sof: C34A(0.5) H34A(0.5) H34B(0.5) H34C(0.5) S1A(0.5) C34B(0.5)
 H34D(0.5) H34E(0.5) H34F(0.5) S1B(0.5) H33A(0.5) H33B(0.5) H33C(0.5) H33D(0.5)
 H33E(0.5) H33F(0.5)
3.a Rotating group:
 O11(H11A,H11B)
3.b Me refined with riding coordinates:
 C33(H33A,H33B,H33C), C33(H33D,H33E,H33F)
3.c Aromatic/amide H refined with riding coordinates:
 C2(H2), C3(H3), C6(H6), C7(H7), C8(H8), C9(H9), C12(H12), C13(H13), C16(H16),
 C17(H17), C18(H18), C19(H19), C22(H22), C23(H23), C26(H26), C27(H27), C28(H28),
  C29(H29)
3.d Idealised Me refined as rotating group:
 C10(H10A,H10B,H10C), C20(H20A,H20B,H20C), C30(H30A,H30B,H30C), C34A(H34A,H34B,
 H34C), C34B(H34D,H34E,H34F)
;
_shelx_shelxl_version_number 2014/7
_olex2_submission_special_instructions 'No special instructions were received'

loop_
_space_group_symop_operation_xyz
'x, y, z'
'-x, y+1/2, -z+1/2'
'-x, -y, -z'
'x, -y-1/2, z-1/2'

loop_
_atom_site_label
_atom_site_type_symbol
_atom_site_fract_x
_atom_site_fract_y
_atom_site_fract_z
_atom_site_U_iso_or_equiv
_atom_site_adp_type
_atom_site_occupancy
_atom_site_site_symmetry_order
_atom_site_calc_flag
_atom_site_refinement_flags_posn
_atom_site_refinement_flags_occupancy
_atom_site_disorder_assembly
_atom_site_disorder_group
Gd1 Gd 0.55570(3) 0.55909(2) 0.67227(6) 0.03180(15) Uani 1 1 d . . . .
O2 O 0.4515(4) 0.5418(3) 0.4166(8) 0.0374(17) Uani 1 1 d . . . .
O1 O 0.4669(4) 0.6304(3) 0.5228(9) 0.049(2) Uani 1 1 d . . . .
O3 O 0.3259(5) 0.7919(3) 0.2849(11) 0.062(2) Uani 1 1 d . . . .
O4 O 0.6425(5) 0.6368(3) 0.5774(11) 0.056(2) Uani 1 1 d . . . .
O5 O 0.6304(5) 0.5526(4) 0.4502(8) 0.053(2) Uani 1 1 d . . . .
O6 O 0.7952(6) 0.7813(4) 0.3506(13) 0.079(3) Uani 1 1 d . . . .
O7 O 0.5963(4) 0.5101(3) 0.9426(8) 0.0407(17) Uani 1 1 d . . . .
O8 O 0.6870(4) 0.5376(4) 0.8027(8) 0.0464(19) Uani 1 1 d . . . .
O9 O 0.8036(5) 0.4714(4) 1.3835(9) 0.053(2) Uani 1 1 d . . . .
O11 O 0.4385(4) 0.5271(3) 0.7632(8) 0.0360(16) Uani 1 1 d . . . .
H11A H 0.4464 0.5121 0.8676 0.054 Uiso 1 1 d GR . . .
H11B H 0.4142 0.4973 0.6986 0.054 Uiso 1 1 d GR . . .
O10 O 0.5476(6) 0.6333(4) 0.8642(11) 0.074(3) Uani 1 1 d . . . .
C1 C 0.4301(6) 0.5961(4) 0.4202(10) 0.027(2) Uani 1 1 d . . . .
C2 C 0.3631(6) 0.6173(5) 0.3074(12) 0.037(2) Uani 1 1 d . . . .
H2 H 0.3371 0.5911 0.2318 0.044 Uiso 1 1 calc R . . .
C3 C 0.3392(6) 0.6721(4) 0.3112(13) 0.040(2) Uani 1 1 d . . . .
H3 H 0.3672 0.6967 0.3881 0.048 Uiso 1 1 calc R . . .
C4 C 0.2731(6) 0.6996(4) 0.2076(12) 0.038(2) Uani 1 1 d . . . .
C5 C 0.2670(6) 0.7611(5) 0.1973(13) 0.041(3) Uani 1 1 d . . . .
C6 C 0.2050(7) 0.7880(6) 0.1006(16) 0.058(3) Uani 1 1 d . . . .
H6 H 0.2019 0.8292 0.0940 0.069 Uiso 1 1 calc R . . .
C7 C 0.1487(7) 0.7537(6) 0.0155(17) 0.062(4) Uani 1 1 d . . . .
H7 H 0.1066 0.7719 -0.0467 0.075 Uiso 1 1 calc R . . .
C8 C 0.1530(7) 0.6929(6) 0.0199(16) 0.058(3) Uani 1 1 d . . . .
H8 H 0.1150 0.6699 -0.0409 0.070 Uiso 1 1 calc R . . .
C9 C 0.2153(7) 0.6660(6) 0.1171(15) 0.054(3) Uani 1 1 d . . . .
H9 H 0.2183 0.6248 0.1214 0.064 Uiso 1 1 calc R . . .
C10 C 0.3233(9) 0.8549(5) 0.2831(19) 0.073(4) Uani 1 1 d . . . .
H10A H 0.3224 0.8689 0.1743 0.110 Uiso 1 1 calc GR . . .
H10B H 0.3681 0.8703 0.3506 0.110 Uiso 1 1 calc GR . . .
H10C H 0.2776 0.8681 0.3230 0.110 Uiso 1 1 calc GR . . .
C11 C 0.6638(7) 0.6015(6) 0.4791(14) 0.048(3) Uani 1 1 d . . . .
C12 C 0.7301(7) 0.6167(6) 0.3915(13) 0.052(3) Uani 1 1 d . . . .
H12 H 0.7457 0.5883 0.3224 0.063 Uiso 1 1 calc R . . .
C13 C 0.7660(7) 0.6659(5) 0.4060(14) 0.050(3) Uani 1 1 d . . . .
H13 H 0.7478 0.6943 0.4713 0.060 Uiso 1 1 calc R . . .
C14 C 0.8332(7) 0.6824(6) 0.3306(14) 0.054(3) Uani 1 1 d . . . .
C15 C 0.8493(8) 0.7420(6) 0.3101(14) 0.057(3) Uani 1 1 d . . . .
C16 C 0.9145(10) 0.7595(8) 0.2478(19) 0.083(5) Uani 1 1 d . . . .
H16 H 0.9253 0.7995 0.2354 0.100 Uiso 1 1 calc R . . .
C17 C 0.9620(9) 0.7173(10) 0.2054(17) 0.081(5) Uani 1 1 d . . . .
H17 H 1.0057 0.7291 0.1631 0.098 Uiso 1 1 calc R . . .
C18 C 0.9491(8) 0.6584(9) 0.2214(16) 0.075(4) Uani 1 1 d . . . .
H18 H 0.9831 0.6304 0.1906 0.090 Uiso 1 1 calc R . . .
C19 C 0.8840(8) 0.6410(7) 0.2850(16) 0.062(4) Uani 1 1 d . . . .
H19 H 0.8743 0.6008 0.2971 0.075 Uiso 1 1 calc R . . .
C20 C 0.8093(10) 0.8434(6) 0.348(2) 0.088(5) Uani 1 1 d . . . .
H20A H 0.8120 0.8558 0.2389 0.132 Uiso 1 1 calc GR . . .
H20B H 0.8573 0.8523 0.4154 0.132 Uiso 1 1 calc GR . . .
H20C H 0.7681 0.8642 0.3874 0.132 Uiso 1 1 calc GR . . .
C21 C 0.6678(6) 0.5160(4) 0.9318(12) 0.031(2) Uani 1 1 d . . . .
C22 C 0.7266(5) 0.4965(4) 1.0656(11) 0.032(2) Uani 1 1 d . . . .
H22 H 0.7120 0.4873 1.1651 0.038 Uiso 1 1 calc R . . .
C23 C 0.8001(6) 0.4920(5) 1.0467(13) 0.040(3) Uani 1 1 d . . . .
H23 H 0.8111 0.5054 0.9475 0.048 Uiso 1 1 calc R . . .
C24 C 0.8678(6) 0.4690(5) 1.1578(13) 0.039(2) Uani 1 1 d . . . .
C25 C 0.8679(6) 0.4577(5) 1.3238(13) 0.040(3) Uani 1 1 d . . . .
C26 C 0.9337(7) 0.4340(6) 1.4150(16) 0.060(3) Uani 1 1 d . . . .
H26 H 0.9345 0.4264 1.5245 0.073 Uiso 1 1 calc R . . .
C27 C 0.9972(8) 0.4217(6) 1.3444(18) 0.069(4) Uani 1 1 d . . . .
H27 H 1.0405 0.4053 1.4072 0.082 Uiso 1 1 calc R . . .
C28 C 0.9993(8) 0.4328(7) 1.1840(18) 0.072(4) Uani 1 1 d . . . .
H28 H 1.0435 0.4246 1.1385 0.087 Uiso 1 1 calc R . . .
C29 C 0.9340(7) 0.4563(6) 1.0912(17) 0.059(3) Uani 1 1 d . . . .
H29 H 0.9345 0.4639 0.9820 0.071 Uiso 1 1 calc R . . .
C30 C 0.8037(9) 0.4683(7) 1.5552(15) 0.076(4) Uani 1 1 d . . . .
H30A H 0.7545 0.4811 1.5797 0.115 Uiso 1 1 calc GR . . .
H30B H 0.8436 0.4936 1.6095 0.115 Uiso 1 1 calc GR . . .
H30C H 0.8131 0.4281 1.5912 0.115 Uiso 1 1 calc GR . . .
C34A C 0.4902(16) 0.7178(15) 1.038(5) 0.118(17) Uani 0.5 1 d . P A 1
H34A H 0.4384 0.7046 1.0010 0.177 Uiso 0.5 1 calc GR P A 1
H34B H 0.4910 0.7603 1.0452 0.177 Uiso 0.5 1 calc GR P A 1
H34C H 0.5080 0.7011 1.1427 0.177 Uiso 0.5 1 calc GR P A 1
S1A S 0.5476(6) 0.6958(3) 0.9085(7) 0.072(2) Uani 0.5 1 d . P A 1
C34B C 0.514(2) 0.6504(18) 1.121(4) 0.118(16) Uani 0.5 1 d . P A 2
H34D H 0.4797 0.6833 1.0933 0.176 Uiso 0.5 1 calc GR P A 2
H34E H 0.5341 0.6519 1.2342 0.176 Uiso 0.5 1 calc GR P A 2
H34F H 0.4865 0.6139 1.0967 0.176 Uiso 0.5 1 calc GR P A 2
S1B S 0.5905(5) 0.6545(4) 1.0086(10) 0.081(2) Uani 0.5 1 d . P A 2
C33 C 0.6277(16) 0.7173(12) 1.013(3) 0.199(15) Uani 1 1 d . . . .
H33A H 0.6243 0.7587 1.0388 0.298 Uiso 0.5 1 calc R P A 1
H33B H 0.6375 0.6947 1.1116 0.298 Uiso 0.5 1 calc R P A 1
H33C H 0.6691 0.7113 0.9518 0.298 Uiso 0.5 1 calc R P A 1
H33D H 0.6548 0.7250 1.1199 0.298 Uiso 0.5 1 calc R P A 2
H33E H 0.6633 0.7191 0.9366 0.298 Uiso 0.5 1 calc R P A 2
H33F H 0.5881 0.7466 0.9861 0.298 Uiso 0.5 1 calc R P A 2

loop_
_atom_site_aniso_label
_atom_site_aniso_U_11
_atom_site_aniso_U_22
_atom_site_aniso_U_33
_atom_site_aniso_U_23
_atom_site_aniso_U_13
_atom_site_aniso_U_12
Gd1 0.0311(3) 0.0296(2) 0.0337(2) 0.0023(2) 0.00175(18) -0.0003(3)
O2 0.051(5) 0.021(3) 0.041(4) 0.007(3) 0.011(3) 0.008(3)
O1 0.047(5) 0.035(4) 0.057(5) 0.002(4) -0.014(4) 0.003(4)
O3 0.068(6) 0.031(4) 0.083(6) 0.012(4) -0.002(5) 0.002(4)
O4 0.057(5) 0.039(5) 0.074(6) 0.010(4) 0.014(5) -0.014(4)
O5 0.061(5) 0.066(6) 0.034(4) 0.000(4) 0.009(4) -0.028(5)
O6 0.077(7) 0.059(6) 0.101(8) 0.023(6) 0.013(6) -0.007(5)
O7 0.034(4) 0.060(5) 0.029(4) 0.007(3) 0.008(3) 0.005(4)
O8 0.035(4) 0.068(5) 0.036(4) 0.022(4) 0.004(3) -0.002(4)
O9 0.043(5) 0.083(6) 0.032(4) 0.003(4) 0.005(4) 0.004(4)
O11 0.033(4) 0.047(4) 0.030(3) 0.004(3) 0.009(3) 0.001(3)
O10 0.095(8) 0.050(5) 0.068(6) -0.026(5) -0.017(5) 0.008(5)
C1 0.038(6) 0.030(5) 0.016(4) 0.005(4) 0.011(4) 0.001(4)
C2 0.036(6) 0.036(6) 0.035(5) 0.004(4) -0.002(5) 0.005(5)
C3 0.044(7) 0.031(5) 0.044(6) 0.004(5) 0.005(5) 0.004(5)
C4 0.047(7) 0.032(5) 0.038(6) 0.002(4) 0.011(5) 0.009(5)
C5 0.039(6) 0.039(6) 0.047(6) 0.005(5) 0.016(5) 0.002(5)
C6 0.051(8) 0.047(7) 0.075(9) 0.019(7) 0.014(7) 0.028(6)
C7 0.043(8) 0.072(9) 0.071(9) 0.022(7) 0.004(7) 0.029(7)
C8 0.036(7) 0.074(9) 0.064(8) -0.004(7) 0.004(6) 0.004(6)
C9 0.048(7) 0.051(7) 0.063(8) 0.006(6) 0.014(6) 0.009(6)
C10 0.090(11) 0.034(7) 0.100(12) 0.002(7) 0.029(9) -0.002(7)
C11 0.052(8) 0.051(7) 0.038(6) 0.004(5) -0.002(6) 0.000(6)
C12 0.064(8) 0.064(8) 0.031(6) 0.001(5) 0.011(6) -0.008(7)
C13 0.046(7) 0.054(8) 0.052(7) 0.009(6) 0.012(6) -0.006(6)
C14 0.032(6) 0.087(10) 0.043(6) 0.026(7) 0.005(5) -0.004(6)
C15 0.058(8) 0.067(9) 0.040(7) 0.018(6) -0.008(6) -0.022(7)
C16 0.084(12) 0.082(11) 0.082(11) 0.027(9) 0.009(10) -0.036(10)
C17 0.058(10) 0.140(17) 0.049(8) 0.014(10) 0.013(7) -0.031(11)
C18 0.048(9) 0.127(15) 0.050(8) 0.000(9) 0.010(7) 0.007(9)
C19 0.051(8) 0.078(10) 0.061(8) 0.012(7) 0.017(7) -0.005(7)
C20 0.105(13) 0.056(9) 0.095(12) 0.019(8) -0.010(10) -0.018(9)
C21 0.026(5) 0.034(5) 0.032(5) -0.002(4) 0.002(4) 0.000(4)
C22 0.025(5) 0.043(6) 0.025(5) 0.003(4) -0.008(4) 0.006(4)
C23 0.037(6) 0.038(6) 0.045(6) 0.006(5) 0.005(5) 0.001(5)
C24 0.038(6) 0.036(6) 0.044(6) 0.002(5) 0.006(5) 0.007(5)
C25 0.027(6) 0.044(6) 0.046(6) -0.003(5) -0.003(5) -0.002(5)
C26 0.053(8) 0.066(9) 0.056(7) -0.001(7) -0.013(6) 0.011(7)
C27 0.051(8) 0.072(10) 0.077(10) 0.006(8) -0.010(7) 0.016(7)
C28 0.057(9) 0.084(11) 0.078(10) 0.009(9) 0.014(8) 0.024(8)
C29 0.042(7) 0.063(9) 0.071(9) 0.002(7) 0.006(6) 0.014(6)
C30 0.077(11) 0.103(12) 0.050(8) 0.003(8) 0.013(7) 0.008(9)
C34A 0.044(17) 0.09(2) 0.21(4) -0.10(3) -0.01(2) 0.021(16)
S1A 0.143(8) 0.044(4) 0.026(3) -0.002(3) -0.001(4) 0.008(4)
C34B 0.17(4) 0.12(3) 0.09(3) -0.03(2) 0.09(3) -0.04(3)
S1B 0.076(6) 0.092(6) 0.072(5) -0.020(4) 0.005(4) -0.018(5)
C33 0.23(3) 0.22(3) 0.16(2) -0.05(2) 0.07(2) -0.18(3)

loop_
_atom_type_symbol
_atom_type_description
_atom_type_scat_dispersion_real
_atom_type_scat_dispersion_imag
_atom_type_scat_source
C C 0.0033 0.0016 'International Tables Vol C Tables 4.2.6.8 and 6.1.1.4'
H H 0.0000 0.0000 'International Tables Vol C Tables 4.2.6.8 and 6.1.1.4'
Gd Gd -0.1653 3.9035 'International Tables Vol C Tables 4.2.6.8 and 6.1.1.4'
O O 0.0106 0.0060 'International Tables Vol C Tables 4.2.6.8 and 6.1.1.4'
S S 0.1246 0.1234 'International Tables Vol C Tables 4.2.6.8 and 6.1.1.4'

loop_
_geom_angle_atom_site_label_1
_geom_angle_atom_site_label_2
_geom_angle_atom_site_label_3
_geom_angle
_geom_angle_site_symmetry_1
_geom_angle_site_symmetry_3
O2 Gd1 O2 66.9(2) 3_666 .
O2 Gd1 O1 117.8(2) 3_666 .
O2 Gd1 O4 124.6(3) 3_666 .
O2 Gd1 O5 73.4(3) 3_666 .
O2 Gd1 O7 81.8(2) 3_666 .
O2 Gd1 O8 87.3(3) 3_666 .
O2 Gd1 O11 78.8(2) 3_666 .
O2 Gd1 C1 92.8(3) 3_666 .
O2 Gd1 C1 25.9(2) . .
O2 Gd1 C11 91.6(3) . .
O2 Gd1 C11 98.7(3) 3_666 .
O2 Gd1 C21 151.6(2) . .
O2 Gd1 C21 84.9(3) 3_666 .
O1 Gd1 O2 50.9(2) . .
O1 Gd1 O4 75.6(3) . .
O1 Gd1 O7 144.9(3) . .
O1 Gd1 C1 25.0(2) . .
O1 Gd1 C11 85.2(3) . .
O1 Gd1 C21 156.9(3) . .
O4 Gd1 O2 103.0(2) . .
O4 Gd1 C1 89.9(3) . .
O4 Gd1 C11 26.0(3) . .
O4 Gd1 C21 95.5(3) . .
O5 Gd1 O2 75.9(2) . .
O5 Gd1 O1 91.3(3) . .
O5 Gd1 O4 51.8(3) . .
O5 Gd1 O7 123.2(3) . .
O5 Gd1 O8 75.5(3) . .
O5 Gd1 C1 84.3(3) . .
O5 Gd1 C11 26.1(3) . .
O5 Gd1 C21 99.9(3) . .
O7 Gd1 O2 137.2(2) . .
O7 Gd1 O4 119.0(3) . .
O7 Gd1 C1 148.2(2) . .
O7 Gd1 C11 122.5(3) . .
O7 Gd1 C21 26.4(2) . .
O8 Gd1 O2 145.9(2) . .
O8 Gd1 O1 147.4(3) . .
O8 Gd1 O4 72.9(3) . .
O8 Gd1 O7 52.7(2) . .
O8 Gd1 C1 158.9(2) . .
O8 Gd1 C11 69.8(3) . .
O8 Gd1 C21 26.3(2) . .
O11 Gd1 O2 72.0(2) . .
O11 Gd1 O1 81.4(2) . .
O11 Gd1 O4 153.0(3) . .
O11 Gd1 O5 143.8(2) . .
O11 Gd1 O7 73.9(2) . .
O11 Gd1 O8 126.3(2) . .
O11 Gd1 C1 74.3(2) . .
O11 Gd1 C11 163.2(3) . .
O11 Gd1 C21 100.3(3) . .
O10 Gd1 O2 152.7(3) . 3_666
O10 Gd1 O2 124.0(3) . .
O10 Gd1 O1 77.4(3) . .
O10 Gd1 O4 79.8(3) . .
O10 Gd1 O5 131.5(3) . .
O10 Gd1 O7 74.6(3) . .
O10 Gd1 O8 89.2(3) . .
O10 Gd1 O11 81.6(3) . .
O10 Gd1 C1 100.0(3) . .
O10 Gd1 C11 105.4(4) . .
O10 Gd1 C21 80.1(3) . .
C11 Gd1 C1 89.3(3) . .
C11 Gd1 C21 96.0(3) . .
C21 Gd1 C1 174.4(3) . .
Gd1 O2 Gd1 113.1(2) 3_666 .
C1 O2 Gd1 90.5(6) . .
C1 O2 Gd1 156.1(7) . 3_666
C1 O1 Gd1 99.6(6) . .
C5 O3 C10 118.9(10) . .
C11 O4 Gd1 91.2(7) . .
C11 O5 Gd1 95.2(7) . .
C15 O6 C20 120.1(12) . .
C21 O7 Gd1 92.1(6) . .
C21 O8 Gd1 95.9(6) . .
C25 O9 C30 119.2(9) . .
Gd1 O11 H11A 113.3 . .
Gd1 O11 H11B 111.9 . .
H11A O11 H11B 105.9 . .
S1A O10 Gd1 150.3(7) . .
S1B O10 Gd1 138.8(7) . .
O2 C1 Gd1 63.6(5) . .
O2 C1 C2 120.2(9) . .
O1 C1 Gd1 55.4(5) . .
O1 C1 O2 118.7(9) . .
O1 C1 C2 121.1(9) . .
C2 C1 Gd1 174.0(7) . .
C1 C2 H2 119.4 . .
C3 C2 C1 121.3(10) . .
C3 C2 H2 119.4 . .
C2 C3 H3 116.3 . .
C2 C3 C4 127.5(10) . .
C4 C3 H3 116.3 . .
C5 C4 C3 120.0(10) . .
C9 C4 C3 122.3(10) . .
C9 C4 C5 117.7(10) . .
O3 C5 C4 115.4(10) . .
O3 C5 C6 123.5(10) . .
C4 C5 C6 121.1(11) . .
C5 C6 H6 120.1 . .
C7 C6 C5 119.7(11) . .
C7 C6 H6 120.2 . .
C6 C7 H7 119.4 . .
C6 C7 C8 121.2(11) . .
C8 C7 H7 119.4 . .
C7 C8 H8 120.5 . .
C7 C8 C9 118.9(12) . .
C9 C8 H8 120.5 . .
C4 C9 C8 121.4(12) . .
C4 C9 H9 119.3 . .
C8 C9 H9 119.3 . .
O3 C10 H10A 109.5 . .
O3 C10 H10B 109.5 . .
O3 C10 H10C 109.5 . .
H10A C10 H10B 109.5 . .
H10A C10 H10C 109.5 . .
H10B C10 H10C 109.5 . .
O4 C11 Gd1 62.8(6) . .
O4 C11 O5 120.7(12) . .
O4 C11 C12 120.6(11) . .
O5 C11 Gd1 58.7(6) . .
O5 C11 C12 118.6(11) . .
C12 C11 Gd1 170.6(8) . .
C11 C12 H12 118.0 . .
C13 C12 C11 124.1(12) . .
C13 C12 H12 118.0 . .
C12 C13 H13 116.6 . .
C12 C13 C14 126.8(13) . .
C14 C13 H13 116.6 . .
C15 C14 C13 119.4(13) . .
C19 C14 C13 122.7(12) . .
C19 C14 C15 117.8(12) . .
O6 C15 C14 115.5(11) . .
O6 C15 C16 123.3(13) . .
C16 C15 C14 121.2(15) . .
C15 C16 H16 120.8 . .
C17 C16 C15 118.5(15) . .
C17 C16 H16 120.8 . .
C16 C17 H17 118.4 . .
C16 C17 C18 123.2(15) . .
C18 C17 H17 118.4 . .
C17 C18 H18 120.9 . .
C17 C18 C19 118.2(15) . .
C19 C18 H18 120.9 . .
C14 C19 C18 121.2(14) . .
C14 C19 H19 119.4 . .
C18 C19 H19 119.4 . .
O6 C20 H20A 109.5 . .
O6 C20 H20B 109.5 . .
O6 C20 H20C 109.5 . .
H20A C20 H20B 109.5 . .
H20A C20 H20C 109.5 . .
H20B C20 H20C 109.5 . .
O7 C21 Gd1 61.4(5) . .
O7 C21 C22 119.8(9) . .
O8 C21 Gd1 57.9(5) . .
O8 C21 O7 119.2(9) . .
O8 C21 C22 121.0(9) . .
C22 C21 Gd1 177.5(7) . .
C21 C22 H22 119.5 . .
C23 C22 C21 120.9(9) . .
C23 C22 H22 119.5 . .
C22 C23 H23 114.7 . .
C22 C23 C24 130.6(10) . .
C24 C23 H23 114.7 . .
C25 C24 C23 124.0(10) . .
C29 C24 C23 117.2(10) . .
C29 C24 C25 118.8(10) . .
O9 C25 C24 116.8(9) . .
O9 C25 C26 124.1(11) . .
C26 C25 C24 119.0(11) . .
C25 C26 H26 119.9 . .
C27 C26 C25 120.3(12) . .
C27 C26 H26 119.9 . .
C26 C27 H27 118.9 . .
C26 C27 C28 122.1(13) . .
C28 C27 H27 118.9 . .
C27 C28 H28 120.8 . .
C27 C28 C29 118.3(13) . .
C29 C28 H28 120.8 . .
C24 C29 H29 119.3 . .
C28 C29 C24 121.4(13) . .
C28 C29 H29 119.3 . .
O9 C30 H30A 109.5 . .
O9 C30 H30B 109.5 . .
O9 C30 H30C 109.5 . .
H30A C30 H30B 109.5 . .
H30A C30 H30C 109.5 . .
H30B C30 H30C 109.5 . .
H34A C34A H34B 109.5 . .
H34A C34A H34C 109.5 . .
H34B C34A H34C 109.5 . .
S1A C34A H34A 109.5 . .
S1A C34A H34B 109.5 . .
S1A C34A H34C 109.5 . .
O10 S1A C34A 118.5(15) . .
O10 S1A C33 113.2(13) . .
C33 S1A C34A 96.9(14) . .
H34D C34B H34E 109.5 . .
H34D C34B H34F 109.5 . .
H34E C34B H34F 109.5 . .
S1B C34B H34D 109.5 . .
S1B C34B H34E 109.5 . .
S1B C34B H34F 109.5 . .
O10 S1B C34B 95.2(15) . .
O10 S1B C33 119.8(13) . .
C33 S1B C34B 112.7(17) . .
S1A C33 H33A 109.5 . .
S1A C33 H33B 109.5 . .
S1A C33 H33C 109.5 . .
S1B C33 H33D 109.5 . .
S1B C33 H33E 109.5 . .
S1B C33 H33F 109.5 . .
H33A C33 H33B 109.5 . .
H33A C33 H33C 109.5 . .
H33B C33 H33C 109.5 . .
H33D C33 H33E 109.5 . .
H33D C33 H33F 109.5 . .
H33E C33 H33F 109.5 . .

loop_
_geom_bond_atom_site_label_1
_geom_bond_atom_site_label_2
_geom_bond_distance
_geom_bond_site_symmetry_2
Gd1 O2 2.388(6) 3_666
Gd1 O2 2.621(7) .
Gd1 O1 2.442(7) .
Gd1 O4 2.523(7) .
Gd1 O5 2.432(7) .
Gd1 O7 2.518(7) .
Gd1 O8 2.439(7) .
Gd1 O11 2.405(7) .
Gd1 O10 2.337(8) .
Gd1 C1 2.927(9) .
Gd1 C11 2.834(13) .
Gd1 C21 2.866(10) .
O2 Gd1 2.388(6) 3_666
O2 C1 1.280(11) .
O1 C1 1.256(11) .
O3 C5 1.360(13) .
O3 C10 1.420(13) .
O4 C11 1.241(14) .
O5 C11 1.251(14) .
O6 C15 1.376(17) .
O6 C20 1.421(16) .
O7 C21 1.277(11) .
O8 C21 1.275(11) .
O9 C25 1.335(13) .
O9 C30 1.437(14) .
O11 H11A 0.9268 .
O11 H11B 0.9241 .
O10 S1A 1.455(10) .
O10 S1B 1.405(11) .
C1 C2 1.470(13) .
C2 H2 0.9300 .
C2 C3 1.305(14) .
C3 H3 0.9300 .
C3 C4 1.472(14) .
C4 C5 1.391(14) .
C4 C9 1.391(16) .
C5 C6 1.391(15) .
C6 H6 0.9300 .
C6 C7 1.365(18) .
C7 H7 0.9300 .
C7 C8 1.372(18) .
C8 H8 0.9300 .
C8 C9 1.397(16) .
C9 H9 0.9300 .
C10 H10A 0.9600 .
C10 H10B 0.9600 .
C10 H10C 0.9600 .
C11 C12 1.503(17) .
C12 H12 0.9300 .
C12 C13 1.271(16) .
C13 H13 0.9300 .
C13 C14 1.464(15) .
C14 C15 1.388(17) .
C14 C19 1.382(18) .
C15 C16 1.38(2) .
C16 H16 0.9300 .
C16 C17 1.34(2) .
C17 H17 0.9300 .
C17 C18 1.36(2) .
C18 H18 0.9300 .
C18 C19 1.386(18) .
C19 H19 0.9300 .
C20 H20A 0.9600 .
C20 H20B 0.9600 .
C20 H20C 0.9600 .
C21 C22 1.467(13) .
C22 H22 0.9300 .
C22 C23 1.325(14) .
C23 H23 0.9300 .
C23 C24 1.484(14) .
C24 C25 1.411(15) .
C24 C29 1.390(16) .
C25 C26 1.389(15) .
C26 H26 0.9300 .
C26 C27 1.364(18) .
C27 H27 0.9300 .
C27 C28 1.370(18) .
C28 H28 0.9300 .
C28 C29 1.387(17) .
C29 H29 0.9300 .
C30 H30A 0.9600 .
C30 H30B 0.9600 .
C30 H30C 0.9600 .
C34A H34A 0.9600 .
C34A H34B 0.9600 .
C34A H34C 0.9600 .
C34A S1A 1.66(3) .
S1A C33 1.61(2) .
C34B H34D 0.9600 .
C34B H34E 0.9600 .
C34B H34F 0.9600 .
C34B S1B 1.75(3) .
S1B C33 1.56(2) .
C33 H33A 0.9600 .
C33 H33B 0.9600 .
C33 H33C 0.9600 .
C33 H33D 0.9600 .
C33 H33E 0.9600 .
C33 H33F 0.9600 .

loop_
_geom_torsion_atom_site_label_1
_geom_torsion_atom_site_label_2
_geom_torsion_atom_site_label_3
_geom_torsion_atom_site_label_4
_geom_torsion
_geom_torsion_site_symmetry_1
Gd1 O2 C1 Gd1 171.1(16) 3_666
Gd1 O2 C1 O1 175.7(11) 3_666
Gd1 O2 C1 O1 4.6(9) .
Gd1 O2 C1 C2 -174.6(8) .
Gd1 O2 C1 C2 -4(2) 3_666
Gd1 O1 C1 O2 -5.0(10) .
Gd1 O1 C1 C2 174.2(7) .
Gd1 O4 C11 O5 10.3(11) .
Gd1 O4 C11 C12 -170.0(10) .
Gd1 O5 C11 O4 -10.7(12) .
Gd1 O5 C11 C12 169.6(9) .
Gd1 O7 C21 O8 -3.9(10) .
Gd1 O7 C21 C22 177.5(8) .
Gd1 O8 C21 O7 4.1(10) .
Gd1 O8 C21 C22 -177.4(8) .
Gd1 O10 S1A C34A 144.1(18) .
Gd1 O10 S1A C33 -103.5(15) .
Gd1 O10 S1B C34B -127.0(17) .
Gd1 O10 S1B C33 113.1(16) .
O2 C1 C2 C3 178.5(10) .
O1 C1 C2 C3 -0.7(15) .
O3 C5 C6 C7 179.4(11) .
O4 C11 C12 C13 -2.8(19) .
O5 C11 C12 C13 176.9(12) .
O6 C15 C16 C17 -177.0(13) .
O7 C21 C22 C23 167.6(10) .
O8 C21 C22 C23 -10.9(15) .
O9 C25 C26 C27 -179.4(12) .
C1 C2 C3 C4 -179.5(10) .
C2 C3 C4 C5 -163.2(11) .
C2 C3 C4 C9 16.5(18) .
C3 C4 C5 O3 1.3(15) .
C3 C4 C5 C6 -179.8(10) .
C3 C4 C9 C8 179.8(11) .
C4 C5 C6 C7 0.6(18) .
C5 C4 C9 C8 -0.4(17) .
C5 C6 C7 C8 -2(2) .
C6 C7 C8 C9 2(2) .
C7 C8 C9 C4 -0.6(19) .
C9 C4 C5 O3 -178.5(10) .
C9 C4 C5 C6 0.4(16) .
C10 O3 C5 C4 -178.9(11) .
C10 O3 C5 C6 2.2(17) .
C11 C12 C13 C14 176.8(11) .
C12 C13 C14 C15 157.5(13) .
C12 C13 C14 C19 -26(2) .
C13 C14 C15 O6 -5.8(16) .
C13 C14 C15 C16 176.4(12) .
C13 C14 C19 C18 -176.7(12) .
C14 C15 C16 C17 1(2) .
C15 C14 C19 C18 0.2(19) .
C15 C16 C17 C18 0(2) .
C16 C17 C18 C19 0(2) .
C17 C18 C19 C14 0(2) .
C19 C14 C15 O6 177.2(11) .
C19 C14 C15 C16 -0.7(18) .
C20 O6 C15 C14 174.4(12) .
C20 O6 C15 C16 -8(2) .
C21 C22 C23 C24 -174.4(10) .
C22 C23 C24 C25 -13.3(19) .
C22 C23 C24 C29 164.8(12) .
C23 C24 C25 O9 -3.1(16) .
C23 C24 C25 C26 177.5(11) .
C23 C24 C29 C28 -177.8(12) .
C24 C25 C26 C27 -0.1(19) .
C25 C24 C29 C28 0.4(19) .
C25 C26 C27 C28 1(2) .
C26 C27 C28 C29 -1(2) .
C27 C28 C29 C24 0(2) .
C29 C24 C25 O9 178.9(10) .
C29 C24 C25 C26 -0.5(17) .
C30 O9 C25 C24 -171.9(11) .
C30 O9 C25 C26 7.5(17) .
